data_7119691
loop_
_publ_author_name
'Roy, Arundhati'
'Biswas, Oindrila'
'Talukdar, Pinaki'

_publ_section_title
;
 Bis(sulfonamide) transmembrane carriers allow pH-gated inversion of ion
 selectivity.
;
_journal_issue 21
_journal_name_full 'Chemical communications (Cambridge, England)'
_journal_page_first 3122
_journal_page_last 3125
_journal_paper_doi 10.1039/c7cc00165g
_journal_volume 53
_journal_year 2017
_chemical_formula_moiety 'C18 H14 Br2 N2 O4 S2'
_chemical_formula_sum 'C18 H14 Br2 N2 O4 S2'
_chemical_formula_weight 546.25
_space_group_crystal_system monoclinic
_space_group_IT_number 15
_space_group_name_Hall '-I 2ya'
_space_group_name_H-M_alt 'I 1 2/a 1'
_symmetry_space_group_name_Hall '-I 2ya'
_symmetry_space_group_name_H-M 'I 1 2/a 1'
_atom_sites_solution_hydrogens geom
_audit_creation_method SHELXL-2014/7
_audit_update_record
;
2017-01-06 deposited with the CCDC.
2017-02-17 downloaded from the CCDC.
;
_cell_angle_alpha 90
_cell_angle_beta 99.235(5)
_cell_angle_gamma 90
_cell_formula_units_Z 8
_cell_length_a 24.178(2)
_cell_length_b 6.6380(6)
_cell_length_c 24.262(2)
_cell_measurement_reflns_used 9940
_cell_measurement_temperature 100(2)
_cell_measurement_theta_max 26.71
_cell_measurement_theta_min 2.60
_cell_volume 3843.4(6)
_computing_cell_refinement 'Bruker SAINT'
_computing_data_collection 'Bruker APEX2'
_computing_data_reduction 'Bruker SAINT'
_computing_structure_refinement 'SHELXL-2014/7 (Sheldrick, 2014)'
_computing_structure_solution 'SHELXL-2014/7 (Sheldrick, 2014)'
_diffrn_ambient_temperature 100(2)
_diffrn_measured_fraction_theta_full 0.999
_diffrn_measured_fraction_theta_max 0.997
_diffrn_measurement_device_type 'Bruker APEX-II CCD'
_diffrn_measurement_method '\f and \w scans'
_diffrn_radiation_type MoK\a
_diffrn_radiation_wavelength 0.71073
_diffrn_reflns_av_R_equivalents 0.0860
_diffrn_reflns_av_unetI/netI 0.0244
_diffrn_reflns_Laue_measured_fraction_full 0.999
_diffrn_reflns_Laue_measured_fraction_max 0.997
_diffrn_reflns_limit_h_max 30
_diffrn_reflns_limit_h_min -30
_diffrn_reflns_limit_k_max 8
_diffrn_reflns_limit_k_min -8
_diffrn_reflns_limit_l_max 30
_diffrn_reflns_limit_l_min -30
_diffrn_reflns_number 102462
_diffrn_reflns_point_group_measured_fraction_full 0.999
_diffrn_reflns_point_group_measured_fraction_max 0.997
_diffrn_reflns_theta_full 25.242
_diffrn_reflns_theta_max 26.774
_diffrn_reflns_theta_min 2.596
_exptl_absorpt_coefficient_mu 4.465
_exptl_absorpt_correction_T_max 0.448
_exptl_absorpt_correction_T_min 0.389
_exptl_absorpt_correction_type multi-scan
_exptl_absorpt_process_details 'multi-scan absorption correction'
_exptl_crystal_colour colorless
_exptl_crystal_density_diffrn 1.888
_exptl_crystal_density_method 'not measured'
_exptl_crystal_description 'Needle shaped'
_exptl_crystal_F_000 2160
_exptl_crystal_size_max 0.22
_exptl_crystal_size_mid 0.20
_exptl_crystal_size_min 0.18
_refine_diff_density_max 0.668
_refine_diff_density_min -0.672
_refine_diff_density_rms 0.085
_refine_ls_extinction_method none
_refine_ls_goodness_of_fit_ref 0.804
_refine_ls_hydrogen_treatment constr
_refine_ls_matrix_type full
_refine_ls_number_parameters 253
_refine_ls_number_reflns 4103
_refine_ls_number_restraints 0
_refine_ls_restrained_S_all 0.804
_refine_ls_R_factor_all 0.0374
_refine_ls_R_factor_gt 0.0260
_refine_ls_shift/su_max 0.002
_refine_ls_shift/su_mean 0.000
_refine_ls_structure_factor_coef Fsqd
_refine_ls_weighting_details 'w=1/[\s^2^(Fo^2^)+(0.1000P)^2^] where P=(Fo^2^+2Fc^2^)/3'
_refine_ls_weighting_scheme calc
_refine_ls_wR_factor_gt 0.0875
_refine_ls_wR_factor_ref 0.0994
_reflns_Friedel_coverage 0.000
_reflns_number_gt 3479
_reflns_number_total 4103
_reflns_threshold_expression 'I > 2\s(I)'
_cod_data_source_file c7cc00165g2.cif
_cod_data_source_block Compound1c
_cod_depositor_comments 'Adding full bibliography for 7119691--7119692.cif.'
_cod_database_code 7119691
_shelx_shelxl_version_number 2014/7
_shelx_space_group_comment
;
The symmetry employed for this shelxl refinement is uniquely defined
by the following loop, which should always be used as a source of
symmetry information in preference to the above space-group names.
They are only intended as comments.
;

loop_
_space_group_symop_operation_xyz
'x, y, z'
'-x+1/2, y, -z'
'x+1/2, y+1/2, z+1/2'
'-x+1, y+1/2, -z+1/2'
'-x, -y, -z'
'x-1/2, -y, z'
'-x+1/2, -y+1/2, -z+1/2'
'x, -y+1/2, z+1/2'

loop_
_atom_site_label
_atom_site_type_symbol
_atom_site_fract_x
_atom_site_fract_y
_atom_site_fract_z
_atom_site_U_iso_or_equiv
_atom_site_adp_type
_atom_site_occupancy
_atom_site_site_symmetry_order
_atom_site_calc_flag
_atom_site_refinement_flags_posn
_atom_site_refinement_flags_adp
Br1 Br 0.83268(2) 1.08737(5) 0.53668(2) 0.01987(11) Uani 1 1 d . .
Br2 Br 0.35801(2) 0.65201(5) 0.72620(2) 0.02020(11) Uani 1 1 d . .
S1 S 0.68580(3) 0.53916(10) 0.67453(3) 0.01025(15) Uani 1 1 d . .
S2 S 0.52875(3) 0.05937(9) 0.63039(3) 0.00988(15) Uani 1 1 d . .
O2 O 0.69591(8) 0.3306(3) 0.66428(8) 0.0142(4) Uani 1 1 d . .
O3 O 0.55106(8) -0.0857(3) 0.67202(8) 0.0144(4) Uani 1 1 d . .
O4 O 0.49806(8) -0.0114(3) 0.57877(8) 0.0147(4) Uani 1 1 d . .
O1 O 0.69097(8) 0.6136(3) 0.73027(8) 0.0162(4) Uani 1 1 d . .
N009 N 0.62090(9) 0.5834(3) 0.64575(9) 0.0105(5) Uani 1 1 d . .
H009 H 0.5975 0.6403 0.6653 0.013 Uiso 1 1 calc R U
N00A N 0.58323(9) 0.1858(3) 0.61835(9) 0.0106(5) Uani 1 1 d . .
H00A H 0.6156 0.1612 0.6396 0.013 Uiso 1 1 calc R U
C16 C 0.40964(11) 0.4754(4) 0.70004(11) 0.0138(5) Uani 1 1 d . .
C2 C 0.79031(11) 0.9201(4) 0.57774(12) 0.0138(6) Uani 1 1 d . .
C18 C 0.50083(12) 0.4163(4) 0.67781(11) 0.0130(5) Uani 1 1 d . .
H18 H 0.5380 0.4598 0.6766 0.016 Uiso 1 1 calc R U
C3 C 0.76716(11) 1.0053(4) 0.62071(11) 0.0135(5) Uani 1 1 d . .
H3 H 0.7727 1.1442 0.6293 0.016 Uiso 1 1 calc R U
C5 C 0.72860(11) 0.6840(4) 0.63755(11) 0.0111(5) Uani 1 1 d . .
C7 C 0.60224(10) 0.5291(4) 0.58857(11) 0.0108(5) Uani 1 1 d . .
C1 C 0.78408(11) 0.7165(4) 0.56451(12) 0.0150(6) Uani 1 1 d . .
H1 H 0.8012 0.6600 0.5355 0.018 Uiso 1 1 calc R U
C15 C 0.39266(11) 0.2831(4) 0.68351(11) 0.0159(6) Uani 1 1 d . .
H15 H 0.3560 0.2380 0.6866 0.019 Uiso 1 1 calc R U
C4 C 0.73592(11) 0.8872(4) 0.65107(11) 0.0125(6) Uani 1 1 d . .
H4 H 0.7197 0.9436 0.6807 0.015 Uiso 1 1 calc R U
C17 C 0.46343(12) 0.5437(4) 0.69795(12) 0.0156(6) Uani 1 1 d . .
H17 H 0.4744 0.6758 0.7102 0.019 Uiso 1 1 calc R U
C12 C 0.58195(11) 0.3350(4) 0.57528(11) 0.0109(5) Uani 1 1 d . .
C8 C 0.60229(11) 0.6706(4) 0.54678(12) 0.0141(6) Uani 1 1 d . .
H8 H 0.6166 0.8019 0.5558 0.017 Uiso 1 1 calc R U
C11 C 0.56261(11) 0.2840(4) 0.51967(11) 0.0132(5) Uani 1 1 d . .
H11 H 0.5499 0.1511 0.5102 0.016 Uiso 1 1 calc R U
C10 C 0.56204(11) 0.4285(4) 0.47838(12) 0.0148(6) Uani 1 1 d . .
H10 H 0.5481 0.3946 0.4407 0.018 Uiso 1 1 calc R U
C9 C 0.58142(11) 0.6214(4) 0.49138(12) 0.0143(6) Uani 1 1 d . .
H9 H 0.5806 0.7198 0.4628 0.017 Uiso 1 1 calc R U
C14 C 0.42977(12) 0.1566(4) 0.66232(12) 0.0151(6) Uani 1 1 d . .
H14 H 0.4185 0.0249 0.6499 0.018 Uiso 1 1 calc R U
C6 C 0.75248(11) 0.5983(4) 0.59449(12) 0.0140(6) Uani 1 1 d . .
H6 H 0.7471 0.4594 0.5858 0.017 Uiso 1 1 calc R U
C13 C 0.48380(11) 0.2251(4) 0.65946(11) 0.0109(5) Uani 1 1 d . .

loop_
_atom_site_aniso_label
_atom_site_aniso_U_11
_atom_site_aniso_U_22
_atom_site_aniso_U_33
_atom_site_aniso_U_23
_atom_site_aniso_U_13
_atom_site_aniso_U_12
Br1 0.01876(18) 0.01807(18) 0.02537(19) 0.00567(11) 0.01136(13) -0.00267(11)
Br2 0.01717(17) 0.02490(19) 0.01899(17) -0.00415(11) 0.00435(12) 0.00950(11)
S1 0.0101(3) 0.0103(3) 0.0107(3) 0.0011(2) 0.0026(2) -0.0015(2)
S2 0.0108(3) 0.0081(3) 0.0111(3) -0.0021(2) 0.0028(2) -0.0006(2)
O2 0.0122(9) 0.0107(9) 0.0200(10) 0.0034(8) 0.0038(8) 0.0013(7)
O3 0.0181(10) 0.0101(9) 0.0154(10) 0.0023(7) 0.0034(8) 0.0020(8)
O4 0.0143(10) 0.0168(10) 0.0131(10) -0.0053(8) 0.0025(8) -0.0042(8)
O1 0.0178(10) 0.0216(11) 0.0092(9) -0.0005(8) 0.0025(8) -0.0052(8)
N009 0.0075(10) 0.0113(11) 0.0132(11) -0.0033(9) 0.0029(9) -0.0005(8)
N00A 0.0084(11) 0.0098(11) 0.0138(11) -0.0004(9) 0.0022(8) -0.0001(9)
C16 0.0152(13) 0.0168(14) 0.0098(13) 0.0000(11) 0.0031(10) 0.0037(11)
C2 0.0099(13) 0.0163(14) 0.0153(14) 0.0069(11) 0.0022(10) -0.0017(10)
C18 0.0128(13) 0.0128(13) 0.0147(14) 0.0000(11) 0.0065(10) -0.0029(11)
C3 0.0130(13) 0.0100(13) 0.0173(14) -0.0005(11) 0.0018(10) -0.0001(10)
C5 0.0085(12) 0.0132(13) 0.0114(13) 0.0018(10) 0.0011(10) -0.0015(10)
C7 0.0069(12) 0.0121(13) 0.0139(13) -0.0015(10) 0.0034(10) 0.0010(10)
C1 0.0134(13) 0.0164(14) 0.0164(14) -0.0024(11) 0.0064(11) 0.0009(11)
C15 0.0106(13) 0.0214(15) 0.0156(14) -0.0004(12) 0.0017(10) -0.0011(11)
C4 0.0127(14) 0.0129(13) 0.0119(13) -0.0013(10) 0.0015(11) 0.0000(11)
C17 0.0185(14) 0.0138(13) 0.0155(14) -0.0021(11) 0.0055(11) -0.0002(11)
C12 0.0080(12) 0.0126(13) 0.0128(13) 0.0016(10) 0.0040(10) 0.0034(10)
C8 0.0118(13) 0.0123(13) 0.0193(15) -0.0003(11) 0.0057(11) 0.0008(10)
C11 0.0102(12) 0.0158(14) 0.0139(13) -0.0034(11) 0.0032(10) 0.0028(11)
C10 0.0107(13) 0.0210(15) 0.0126(13) -0.0001(11) 0.0018(10) 0.0026(11)
C9 0.0133(13) 0.0180(14) 0.0122(13) 0.0068(11) 0.0040(11) 0.0025(11)
C14 0.0151(14) 0.0120(13) 0.0186(14) -0.0025(11) 0.0041(11) -0.0025(11)
C6 0.0140(14) 0.0124(13) 0.0158(14) -0.0016(10) 0.0033(11) 0.0003(10)
C13 0.0124(13) 0.0109(13) 0.0097(12) 0.0014(10) 0.0029(10) 0.0011(10)

loop_
_atom_type_symbol
_atom_type_description
_atom_type_scat_dispersion_real
_atom_type_scat_dispersion_imag
_atom_type_scat_source
C C 0.0033 0.0016 'International Tables Vol C Tables 4.2.6.8 and 6.1.1.4'
H H 0.0000 0.0000 'International Tables Vol C Tables 4.2.6.8 and 6.1.1.4'
N N 0.0061 0.0033 'International Tables Vol C Tables 4.2.6.8 and 6.1.1.4'
O O 0.0106 0.0060 'International Tables Vol C Tables 4.2.6.8 and 6.1.1.4'
S S 0.1246 0.1234 'International Tables Vol C Tables 4.2.6.8 and 6.1.1.4'
Br Br -0.2901 2.4595 'International Tables Vol C Tables 4.2.6.8 and 6.1.1.4'

loop_
_geom_angle_atom_site_label_1
_geom_angle_atom_site_label_2
_geom_angle_atom_site_label_3
_geom_angle
O1 S1 O2 120.47(12)
O1 S1 N009 105.92(12)
O2 S1 N009 106.10(11)
O1 S1 C5 108.96(12)
O2 S1 C5 107.96(12)
N009 S1 C5 106.62(12)
O4 S2 O3 118.65(12)
O4 S2 N00A 109.50(12)
O3 S2 N00A 104.39(12)
O4 S2 C13 106.72(12)
O3 S2 C13 108.76(12)
N00A S2 C13 108.51(12)
C7 N009 S1 119.89(18)
C7 N009 H009 120.1
S1 N009 H009 120.1
C12 N00A S2 124.24(18)
C12 N00A H00A 117.9
S2 N00A H00A 117.9
C17 C16 C15 121.9(3)
C17 C16 Br2 118.8(2)
C15 C16 Br2 119.2(2)
C3 C2 C1 122.0(3)
C3 C2 Br1 118.4(2)
C1 C2 Br1 119.6(2)
C17 C18 C13 119.7(3)
C17 C18 H18 120.1
C13 C18 H18 120.1
C2 C3 C4 119.5(3)
C2 C3 H3 120.2
C4 C3 H3 120.2
C6 C5 C4 121.3(3)
C6 C5 S1 120.5(2)
C4 C5 S1 118.1(2)
C8 C7 C12 119.9(2)
C8 C7 N009 120.1(2)
C12 C7 N009 119.9(2)
C6 C1 C2 118.6(3)
C6 C1 H1 120.7
C2 C1 H1 120.7
C14 C15 C16 119.2(3)
C14 C15 H15 120.4
C16 C15 H15 120.4
C3 C4 C5 118.9(2)
C3 C4 H4 120.5
C5 C4 H4 120.5
C18 C17 C16 118.9(3)
C18 C17 H17 120.5
C16 C17 H17 120.5
C11 C12 C7 119.8(2)
C11 C12 N00A 120.0(2)
C7 C12 N00A 120.1(2)
C7 C8 C9 120.3(3)
C7 C8 H8 119.9
C9 C8 H8 119.9
C10 C11 C12 119.6(3)
C10 C11 H11 120.2
C12 C11 H11 120.2
C9 C10 C11 120.8(3)
C9 C10 H10 119.6
C11 C10 H10 119.6
C10 C9 C8 119.6(3)
C10 C9 H9 120.2
C8 C9 H9 120.2
C15 C14 C13 119.2(3)
C15 C14 H14 120.4
C13 C14 H14 120.4
C1 C6 C5 119.6(3)
C1 C6 H6 120.2
C5 C6 H6 120.2
C18 C13 C14 121.0(3)
C18 C13 S2 121.8(2)
C14 C13 S2 117.2(2)

loop_
_geom_bond_atom_site_label_1
_geom_bond_atom_site_label_2
_geom_bond_distance
Br1 C2 1.898(3)
Br2 C16 1.895(3)
S1 O1 1.426(2)
S1 O2 1.435(2)
S1 N009 1.638(2)
S1 C5 1.760(3)
S2 O4 1.4289(19)
S2 O3 1.4366(19)
S2 N00A 1.627(2)
S2 C13 1.770(3)
N009 C7 1.434(3)
N009 H009 0.8800
N00A C12 1.436(3)
N00A H00A 0.8800
C16 C17 1.386(4)
C16 C15 1.381(4)
C2 C3 1.381(4)
C2 C1 1.392(4)
C18 C17 1.383(4)
C18 C13 1.386(4)
C18 H18 0.9500
C3 C4 1.381(4)
C3 H3 0.9500
C5 C6 1.393(4)
C5 C4 1.393(4)
C7 C8 1.383(4)
C7 C12 1.398(4)
C1 C6 1.381(4)
C1 H1 0.9500
C15 C14 1.387(4)
C15 H15 0.9500
C4 H4 0.9500
C17 H17 0.9500
C12 C11 1.397(4)
C8 C9 1.397(4)
C8 H8 0.9500
C11 C10 1.386(4)
C11 H11 0.9500
C10 C9 1.382(4)
C10 H10 0.9500
C9 H9 0.9500
C14 C13 1.395(4)
C14 H14 0.9500
C6 H6 0.9500
